data_7135271
loop_
_publ_author_name
'Liu, Chenrui'
'Peng, Lingya'
'Chen, Yumeng'
'An, Jingyi'
'Li, Zhaoxin'
'Huang, Wenshuang'
'Cui, Ganglong'
'Hu, Shaowei'

_publ_section_title
;
 Catalytic Dinitrogen Silylation by Tris(pyrazolyl)borate-Supported
 Titanium Complexes
;
_journal_name_full 'Chemical Communications'
_journal_paper_doi 10.1039/D5CC04879F
_journal_year 2025
_chemical_formula_moiety 'C31 H47 B Cl N6 O2 Ti'
_chemical_formula_sum 'C31 H47 B Cl N6 O2 Ti'
_chemical_formula_weight 629.90
_space_group_crystal_system monoclinic
_space_group_IT_number 14
_space_group_name_Hall '-P 2yn'
_space_group_name_H-M_alt 'P 1 21/n 1'
_atom_sites_solution_hydrogens geom
_atom_sites_solution_primary dual
_audit_creation_date 2023-12-16
_audit_creation_method
;
Olex2 1.5
(compiled 2023.03.06 svn.rbb2c1857 for OlexSys, GUI svn.r6748)
;
_audit_update_record
;
2024-02-06 deposited with the CCDC.	2025-11-30 downloaded from the CCDC.
;
_cell_angle_alpha 90
_cell_angle_beta 94.1780(10)
_cell_angle_gamma 90
_cell_formula_units_Z 4
_cell_length_a 10.8294(2)
_cell_length_b 15.1747(2)
_cell_length_c 20.4317(3)
_cell_measurement_reflns_used 12325
_cell_measurement_temperature 100.00(10)
_cell_measurement_theta_max 75.9750
_cell_measurement_theta_min 3.6070
_cell_volume 3348.68(9)
_computing_cell_refinement 'CrysAlisPro 1.171.42.85a (Rigaku OD, 2023)'
_computing_data_collection 'CrysAlisPro 1.171.42.85a (Rigaku OD, 2023)'
_computing_data_reduction 'CrysAlisPro 1.171.42.85a (Rigaku OD, 2023)'
_computing_molecular_graphics 'Olex2 1.5 (Dolomanov et al., 2009)'
_computing_publication_material 'Olex2 1.5 (Dolomanov et al., 2009)'
_computing_structure_refinement 'SHELXL 2018/3 (Sheldrick, 2015)'
_computing_structure_solution 'SHELXT 2014/5 (Sheldrick, 2014)'
_diffrn_ambient_environment N~2~
_diffrn_ambient_temperature 100.00(10)
_diffrn_detector 'Hybrid Pixel Array Detector'
_diffrn_detector_area_resol_mean 10.0000
_diffrn_detector_type HyPix
_diffrn_measured_fraction_theta_full 0.998
_diffrn_measured_fraction_theta_max 0.960
_diffrn_measurement_details
;
List of Runs (angles in degrees, time in seconds):

  # Type    Start    End  Width  t~exp~   \w     \q     \k     \f   Frames
#--------------------------------------------------------------------------
  1  \w     92.00 117.00   0.50    0.90    --  104.75-125.00  90.00   50
  2  \w     35.00  79.00   0.50    0.90    --  104.75-125.00  90.00   88
  3  \w    -16.00  78.00   0.50    0.13    --   47.05-100.00-110.00  188
  4  \w     34.00 109.00   0.50    0.90    --  104.75-100.00-110.00  150
  5  \w     34.00  62.00   0.50    0.90    --  104.75 -61.00 -60.00   56
  6  \w     47.00  72.00   0.50    0.90    --  104.75 -61.00-120.00   50
  7  \w     37.00  73.00   0.50    0.90    --  104.75 -61.00 -90.00   72
  8  \w     34.00  72.00   0.50    0.90    --  104.75 -61.00  60.00   76
  9  \w    103.00 154.00   0.50    0.90    --  104.75  15.00 150.00  102
 10  \w     96.00 123.00   0.50    0.90    --  104.75 100.00  -5.00   54
 11  \w     79.00 173.00   0.50    0.90    --  104.75 125.00-180.00  188
 12  \w    -61.00 -29.00   0.50    0.90    -- -102.00  61.00-180.00   64
 13  \w   -103.00 -30.00   0.50    0.90    -- -102.00  77.00-180.00  146
 14  \w    -98.00 -39.00   0.50    0.90    -- -102.00  77.00-120.00  118
 15  \w    -69.00 -42.00   0.50    0.90    -- -102.00  61.00 -60.00   54
 16  \w    -14.00  15.00   0.50    0.13    --  -47.05  19.00 -90.00   58
 17  \w    -13.00  28.00   0.50    0.13    --  -47.05  19.00 120.00   82
 18  \w    -62.00 -35.00   0.50    0.90    -- -102.00  61.00 150.00   54
 19  \w   -101.00 -34.00   0.50    0.90    -- -102.00 100.00  -5.00  134
 20  \w    -51.00  23.00   0.50    0.13    --  -47.05 100.00  -5.00  148
 21  \w   -136.00 -84.00   0.50    0.90    -- -102.00-100.00-110.00  104
 22  \w   -110.00 -77.00   0.50    0.13    --  -47.05-125.00   0.00   66
 23  \w   -106.00 -72.00   0.50    0.13    --  -47.05-125.00  30.00   68
;
_diffrn_measurement_device 'four-circle diffractometer'
_diffrn_measurement_device_type 'XtaLAB Synergy R, DW system, HyPix'
_diffrn_measurement_method '\w scans'
_diffrn_orient_matrix_type 'CrysAlisPro convention (1999,Acta A55,543-557)'
_diffrn_orient_matrix_UB_11 0.0992389000
_diffrn_orient_matrix_UB_12 0.0514577000
_diffrn_orient_matrix_UB_13 -0.0344735000
_diffrn_orient_matrix_UB_21 0.0844584000
_diffrn_orient_matrix_UB_22 -0.0818465000
_diffrn_orient_matrix_UB_23 0.0037140000
_diffrn_orient_matrix_UB_31 -0.0580344000
_diffrn_orient_matrix_UB_32 -0.0310420000
_diffrn_orient_matrix_UB_33 -0.0671625000
_diffrn_radiation_monochromator mirror
_diffrn_radiation_probe x-ray
_diffrn_radiation_type 'Cu K\a'
_diffrn_radiation_wavelength 1.54184
_diffrn_reflns_av_R_equivalents 0.0487
_diffrn_reflns_av_unetI/netI 0.0444
_diffrn_reflns_Laue_measured_fraction_full 0.998
_diffrn_reflns_Laue_measured_fraction_max 0.960
_diffrn_reflns_limit_h_max 13
_diffrn_reflns_limit_h_min -13
_diffrn_reflns_limit_k_max 18
_diffrn_reflns_limit_k_min -18
_diffrn_reflns_limit_l_max 20
_diffrn_reflns_limit_l_min -25
_diffrn_reflns_number 23283
_diffrn_reflns_point_group_measured_fraction_full 0.998
_diffrn_reflns_point_group_measured_fraction_max 0.960
_diffrn_reflns_theta_full 67.684
_diffrn_reflns_theta_max 76.247
_diffrn_reflns_theta_min 3.632
_diffrn_source 'Rotating-anode X-ray tube'
_diffrn_source_type 'Rigaku (Cu) X-ray Source'
_exptl_absorpt_coefficient_mu 3.183
_exptl_absorpt_correction_T_max 1.00000
_exptl_absorpt_correction_T_min 0.52675
_exptl_absorpt_correction_type multi-scan
_exptl_absorpt_process_details
;
CrysAlisPro 1.171.42.85a (Rigaku Oxford Diffraction, 2023)
Empirical absorption correction using spherical harmonics,
implemented in SCALE3 ABSPACK scaling algorithm.
;
_exptl_crystal_colour 'metallic light blue'
_exptl_crystal_colour_lustre metallic
_exptl_crystal_colour_modifier light
_exptl_crystal_colour_primary blue
_exptl_crystal_density_diffrn 1.249
_exptl_crystal_description cube
_exptl_crystal_F_000 1340
_exptl_crystal_size_max 0.001
_exptl_crystal_size_mid 0.001
_exptl_crystal_size_min 0.001
_refine_diff_density_max 0.469
_refine_diff_density_min -0.464
_refine_diff_density_rms 0.062
_refine_ls_extinction_method none
_refine_ls_goodness_of_fit_ref 1.045
_refine_ls_hydrogen_treatment constr
_refine_ls_matrix_type full
_refine_ls_number_parameters 389
_refine_ls_number_reflns 6731
_refine_ls_number_restraints 0
_refine_ls_restrained_S_all 1.045
_refine_ls_R_factor_all 0.0521
_refine_ls_R_factor_gt 0.0454
_refine_ls_shift/su_max 0.001
_refine_ls_shift/su_mean 0.000
_refine_ls_structure_factor_coef Fsqd
_refine_ls_weighting_details 'w=1/[\s^2^(Fo^2^)+(0.0706P)^2^+1.2362P] where P=(Fo^2^+2Fc^2^)/3'
_refine_ls_weighting_scheme calc
_refine_ls_wR_factor_gt 0.1184
_refine_ls_wR_factor_ref 0.1223
_reflns_Friedel_coverage 0.000
_reflns_number_gt 6029
_reflns_number_total 6731
_reflns_threshold_expression 'I > 2\s(I)'
_cod_data_source_file d5cc04879f2.cif
_cod_data_source_block exp_17761_auto
_cod_database_code 7135271
_shelx_shelxl_version_number 2018/3
_chemical_oxdiff_formula 'C H O N B Ti Cl'
_shelx_space_group_comment
;
The symmetry employed for this shelxl refinement is uniquely defined
by the following loop, which should always be used as a source of
symmetry information in preference to the above space-group names.
They are only intended as comments.
;
_shelx_estimated_absorpt_t_max 0.997
_shelx_estimated_absorpt_t_min 0.997
_olex2_refinement_description
;
1. Fixed Uiso
 At 1.2 times of:
  All B(H) groups, All C(H) groups, All C(H,H) groups
 At 1.5 times of:
  All C(H,H,H) groups
2.a Ternary CH refined with riding coordinates:
 C25(H25), C22(H22), B1(H1)
2.b Secondary CH2 refined with riding coordinates:
 C31(H31A,H31B), C28(H28A,H28B), C29(H29A,H29B), C30(H30A,H30B)
2.c Aromatic/amide H refined with riding coordinates:
 C3(H3), C20(H20), C13(H13), C8(H8), C19(H19), C18(H18)
2.d Idealised Me refined as rotating group:
 C5(H5A,H5B,H5C), C10(H10A,H10B,H10C), C15(H15A,H15B,H15C), C1(H1A,H1B,H1C),
 C23(H23A,H23B,H23C), C27(H27A,H27B,H27C), C24(H24A,H24B,H24C), C11(H11A,H11B,
 H11C), C6(H6A,H6B,H6C), C26(H26A,H26B,H26C)
;
_olex2_submission_special_instructions 'No special instructions were received'
_oxdiff_exptl_absorpt_empirical_details
;
Empirical correction (ABSPACK) includes:
- Absorption correction using spherical harmonics
- Frame scaling
;
_oxdiff_exptl_absorpt_empirical_full_max 1.616
_oxdiff_exptl_absorpt_empirical_full_min 0.508

loop_
_space_group_symop_operation_xyz
'x, y, z'
'-x+1/2, y+1/2, -z+1/2'
'-x, -y, -z'
'x-1/2, -y-1/2, z-1/2'

loop_
_atom_site_label
_atom_site_type_symbol
_atom_site_fract_x
_atom_site_fract_y
_atom_site_fract_z
_atom_site_U_iso_or_equiv
_atom_site_adp_type
_atom_site_occupancy
_atom_site_site_symmetry_order
_atom_site_calc_flag
_atom_site_refinement_flags_posn
_atom_site_refinement_flags_adp
_atom_site_refinement_flags_occupancy
_atom_site_disorder_assembly
_atom_site_disorder_group
Ti1 Ti 0.32607(3) 0.68582(2) 0.64816(2) 0.02188(11) Uani 1 1 d . . . . .
Cl1 Cl 0.40731(4) 0.70306(3) 0.75981(2) 0.03159(13) Uani 1 1 d . . . . .
O1 O 0.46942(11) 0.64443(9) 0.61141(6) 0.0269(3) Uani 1 1 d . . . . .
O2 O 0.25263(11) 0.56020(8) 0.67331(6) 0.0267(3) Uani 1 1 d . . . . .
N6 N 0.36527(15) 0.82274(10) 0.62302(8) 0.0257(3) Uani 1 1 d . . . . .
N2 N 0.14745(14) 0.74280(10) 0.67765(7) 0.0245(3) Uani 1 1 d . . . . .
N3 N 0.15474(14) 0.74652(11) 0.52931(7) 0.0257(3) Uani 1 1 d . . . . .
N4 N 0.21648(14) 0.67381(10) 0.55434(7) 0.0248(3) Uani 1 1 d . . . . .
N5 N 0.27515(15) 0.86985(11) 0.58706(7) 0.0272(3) Uani 1 1 d . . . . .
N1 N 0.09146(14) 0.80565(10) 0.63694(7) 0.0250(3) Uani 1 1 d . . . . .
C4 C 0.08202(18) 0.73995(13) 0.73122(9) 0.0282(4) Uani 1 1 d . . . . .
C9 C 0.20969(18) 0.61221(13) 0.50704(9) 0.0289(4) Uani 1 1 d . . . . .
C14 C 0.46273(18) 0.87720(14) 0.63341(10) 0.0307(4) Uani 1 1 d . . . . .
C2 C -0.00551(18) 0.84157(14) 0.66494(9) 0.0296(4) Uani 1 1 d . . . . .
C3 C -0.01438(19) 0.80088(14) 0.72493(10) 0.0311(4) Uani 1 1 d . . . . .
H3 H -0.074163 0.812175 0.755681 0.037 Uiso 1 1 calc R U . . .
C16 C 0.58371(17) 0.65867(13) 0.59198(9) 0.0267(4) Uani 1 1 d . . . . .
C5 C 0.1139(2) 0.68101(15) 0.78889(10) 0.0347(4) Uani 1 1 d . . . . .
H5A H 0.163985 0.631448 0.775160 0.052 Uiso 1 1 calc R U . . .
H5B H 0.037629 0.658598 0.805873 0.052 Uiso 1 1 calc R U . . .
H5C H 0.160994 0.714456 0.823333 0.052 Uiso 1 1 calc R U . . .
C25 C 0.67309(18) 0.58671(14) 0.69805(10) 0.0327(4) Uani 1 1 d . . . . .
H25 H 0.582750 0.583798 0.705056 0.039 Uiso 1 1 calc R U . . .
C10 C 0.2709(2) 0.52428(14) 0.51514(10) 0.0366(5) Uani 1 1 d . . . . .
H10A H 0.342356 0.528845 0.547261 0.055 Uiso 1 1 calc R U . . .
H10B H 0.298658 0.504846 0.472885 0.055 Uiso 1 1 calc R U . . .
H10C H 0.211840 0.481446 0.530578 0.055 Uiso 1 1 calc R U . . .
C12 C 0.3163(2) 0.95197(14) 0.57576(11) 0.0361(4) Uani 1 1 d . . . . .
C31 C 0.12609(17) 0.52783(13) 0.65919(10) 0.0304(4) Uani 1 1 d . . . . .
H31A H 0.100007 0.534768 0.612015 0.036 Uiso 1 1 calc R U . . .
H31B H 0.067555 0.560499 0.685242 0.036 Uiso 1 1 calc R U . . .
C20 C 0.80488(19) 0.65300(14) 0.61385(10) 0.0335(4) Uani 1 1 d . . . . .
H20 H 0.875382 0.637898 0.642012 0.040 Uiso 1 1 calc R U . . .
C7 C 0.10944(18) 0.73017(15) 0.46688(9) 0.0315(4) Uani 1 1 d . . . . .
C13 C 0.4353(2) 0.95837(15) 0.60459(11) 0.0374(5) Uani 1 1 d . . . . .
H13 H 0.487994 1.008425 0.604683 0.045 Uiso 1 1 calc R U . . .
C8 C 0.1423(2) 0.64553(15) 0.45151(9) 0.0350(4) Uani 1 1 d . . . . .
H8 H 0.123102 0.615660 0.411193 0.042 Uiso 1 1 calc R U . . .
C21 C 0.68752(18) 0.63473(13) 0.63365(9) 0.0296(4) Uani 1 1 d . . . . .
C15 C 0.58065(19) 0.85027(15) 0.67059(11) 0.0374(5) Uani 1 1 d . . . . .
H15A H 0.562950 0.805697 0.703329 0.056 Uiso 1 1 calc R U . . .
H15B H 0.618957 0.901801 0.692694 0.056 Uiso 1 1 calc R U . . .
H15C H 0.637373 0.825634 0.640113 0.056 Uiso 1 1 calc R U . . .
C1 C -0.0849(2) 0.91188(15) 0.63259(11) 0.0384(5) Uani 1 1 d . . . . .
H1A H -0.033721 0.963222 0.623870 0.058 Uiso 1 1 calc R U . . .
H1B H -0.149040 0.929062 0.661550 0.058 Uiso 1 1 calc R U . . .
H1C H -0.124029 0.889469 0.591133 0.058 Uiso 1 1 calc R U . . .
C19 C 0.8217(2) 0.69273(15) 0.55400(11) 0.0365(5) Uani 1 1 d . . . . .
H19 H 0.902691 0.705590 0.541689 0.044 Uiso 1 1 calc R U . . .
C17 C 0.59924(19) 0.69685(13) 0.52981(9) 0.0296(4) Uani 1 1 d . . . . .
C28 C 0.32540(18) 0.49318(14) 0.71094(10) 0.0322(4) Uani 1 1 d . . . . .
H28A H 0.373893 0.520146 0.748725 0.039 Uiso 1 1 calc R U . . .
H28B H 0.382864 0.462769 0.682910 0.039 Uiso 1 1 calc R U . . .
C18 C 0.7195(2) 0.71335(14) 0.51257(10) 0.0341(4) Uani 1 1 d . . . . .
H18 H 0.731246 0.739474 0.471230 0.041 Uiso 1 1 calc R U . . .
C23 C 0.4837(2) 0.81326(15) 0.46024(11) 0.0391(5) Uani 1 1 d . . . . .
H23A H 0.482908 0.851394 0.498917 0.059 Uiso 1 1 calc R U . . .
H23B H 0.408400 0.823225 0.431651 0.059 Uiso 1 1 calc R U . . .
H23C H 0.556462 0.826953 0.436232 0.059 Uiso 1 1 calc R U . . .
C22 C 0.48910(19) 0.71733(14) 0.48187(9) 0.0329(4) Uani 1 1 d . . . . .
H22 H 0.412120 0.704423 0.504346 0.039 Uiso 1 1 calc R U . . .
C29 C 0.2307(2) 0.43016(16) 0.73384(12) 0.0435(5) Uani 1 1 d . . . . .
H29A H 0.198782 0.450217 0.775513 0.052 Uiso 1 1 calc R U . . .
H29B H 0.265671 0.370197 0.739994 0.052 Uiso 1 1 calc R U . . .
C27 C 0.7210(3) 0.49238(16) 0.69317(12) 0.0456(5) Uani 1 1 d . . . . .
H27A H 0.677939 0.463012 0.655350 0.068 Uiso 1 1 calc R U . . .
H27B H 0.705542 0.460169 0.733341 0.068 Uiso 1 1 calc R U . . .
H27C H 0.810101 0.493470 0.687698 0.068 Uiso 1 1 calc R U . . .
C24 C 0.4900(2) 0.65698(16) 0.42165(10) 0.0401(5) Uani 1 1 d . . . . .
H24A H 0.565029 0.667949 0.398867 0.060 Uiso 1 1 calc R U . . .
H24B H 0.416888 0.669160 0.391880 0.060 Uiso 1 1 calc R U . . .
H24C H 0.488537 0.595285 0.435756 0.060 Uiso 1 1 calc R U . . .
C11 C 0.2399(3) 1.01934(18) 0.53765(17) 0.0588(7) Uani 1 1 d . . . . .
H11A H 0.206222 0.993507 0.496154 0.088 Uiso 1 1 calc R U . . .
H11B H 0.291743 1.070183 0.528580 0.088 Uiso 1 1 calc R U . . .
H11C H 0.171650 1.038418 0.563290 0.088 Uiso 1 1 calc R U . . .
C30 C 0.1299(2) 0.43229(16) 0.67800(13) 0.0457(6) Uani 1 1 d . . . . .
H30A H 0.151798 0.394824 0.640911 0.055 Uiso 1 1 calc R U . . .
H30B H 0.049396 0.412603 0.692925 0.055 Uiso 1 1 calc R U . . .
C6 C 0.0375(2) 0.79695(18) 0.42607(11) 0.0458(6) Uani 1 1 d . . . . .
H6A H -0.038646 0.811585 0.446802 0.069 Uiso 1 1 calc R U . . .
H6B H 0.016509 0.772770 0.382194 0.069 Uiso 1 1 calc R U . . .
H6C H 0.087618 0.850287 0.422457 0.069 Uiso 1 1 calc R U . . .
C26 C 0.7381(2) 0.63289(18) 0.75696(11) 0.0452(5) Uani 1 1 d . . . . .
H26A H 0.827042 0.636209 0.751341 0.068 Uiso 1 1 calc R U . . .
H26B H 0.724404 0.599665 0.796921 0.068 Uiso 1 1 calc R U . . .
H26C H 0.704608 0.692553 0.760576 0.068 Uiso 1 1 calc R U . . .
B1 B 0.1452(2) 0.83000(14) 0.57152(10) 0.0262(4) Uani 1 1 d . . . . .
H1 H 0.090403 0.874169 0.547501 0.031 Uiso 1 1 calc R U . . .

loop_
_atom_site_aniso_label
_atom_site_aniso_U_11
_atom_site_aniso_U_22
_atom_site_aniso_U_33
_atom_site_aniso_U_23
_atom_site_aniso_U_13
_atom_site_aniso_U_12
Ti1 0.02308(17) 0.02327(18) 0.01919(17) -0.00007(11) 0.00079(12) 0.00113(12)
Cl1 0.0316(2) 0.0389(3) 0.0235(2) -0.00293(17) -0.00288(17) 0.00220(19)
O1 0.0219(6) 0.0353(7) 0.0234(6) 0.0065(5) 0.0006(5) -0.0015(5)
O2 0.0249(6) 0.0256(7) 0.0291(6) 0.0050(5) -0.0009(5) 0.0007(5)
N6 0.0244(7) 0.0262(8) 0.0265(7) -0.0005(6) 0.0005(6) 0.0003(6)
N2 0.0252(7) 0.0265(8) 0.0217(7) -0.0004(6) 0.0009(5) 0.0026(6)
N3 0.0256(7) 0.0302(8) 0.0210(7) 0.0029(6) 0.0002(5) 0.0028(6)
N4 0.0260(7) 0.0250(8) 0.0231(7) 0.0000(6) -0.0008(6) 0.0012(6)
N5 0.0286(8) 0.0242(8) 0.0283(7) 0.0033(6) -0.0002(6) 0.0018(6)
N1 0.0236(7) 0.0250(8) 0.0259(7) -0.0007(6) -0.0002(6) 0.0025(6)
C4 0.0307(9) 0.0305(10) 0.0232(8) -0.0026(7) 0.0017(7) -0.0022(8)
C9 0.0308(9) 0.0315(10) 0.0245(9) -0.0029(7) 0.0016(7) -0.0011(8)
C14 0.0289(9) 0.0298(10) 0.0335(9) -0.0048(8) 0.0034(7) -0.0023(8)
C2 0.0270(9) 0.0311(10) 0.0308(9) -0.0038(8) 0.0016(7) 0.0023(8)
C3 0.0292(9) 0.0361(11) 0.0285(9) -0.0034(8) 0.0060(7) 0.0030(8)
C16 0.0260(9) 0.0263(9) 0.0281(9) -0.0019(7) 0.0035(7) -0.0006(7)
C5 0.0359(10) 0.0428(12) 0.0261(9) 0.0047(8) 0.0065(8) 0.0026(9)
C25 0.0273(9) 0.0393(11) 0.0313(9) 0.0030(8) -0.0001(7) 0.0020(8)
C10 0.0470(12) 0.0311(11) 0.0314(10) -0.0062(8) 0.0015(8) 0.0023(9)
C12 0.0362(10) 0.0269(10) 0.0451(11) 0.0045(8) 0.0018(9) -0.0003(8)
C31 0.0250(9) 0.0305(10) 0.0349(10) 0.0028(8) -0.0022(7) -0.0033(8)
C20 0.0281(9) 0.0360(11) 0.0362(10) -0.0038(8) 0.0002(8) -0.0004(8)
C7 0.0301(9) 0.0417(11) 0.0223(8) 0.0004(8) -0.0007(7) 0.0018(9)
C13 0.0356(10) 0.0277(10) 0.0488(12) -0.0002(9) 0.0033(9) -0.0054(9)
C8 0.0374(10) 0.0436(12) 0.0233(9) -0.0055(8) -0.0031(7) 0.0010(9)
C21 0.0288(9) 0.0305(10) 0.0294(9) -0.0028(8) 0.0010(7) 0.0002(8)
C15 0.0298(10) 0.0357(11) 0.0459(12) -0.0031(9) -0.0022(8) -0.0041(9)
C1 0.0332(10) 0.0412(12) 0.0414(11) 0.0035(9) 0.0063(8) 0.0126(9)
C19 0.0305(10) 0.0395(12) 0.0403(11) -0.0038(9) 0.0080(8) -0.0072(9)
C17 0.0338(10) 0.0262(10) 0.0291(9) -0.0014(7) 0.0046(8) 0.0004(8)
C28 0.0297(9) 0.0302(10) 0.0361(10) 0.0087(8) -0.0022(8) 0.0058(8)
C18 0.0374(11) 0.0343(11) 0.0312(10) -0.0014(8) 0.0071(8) -0.0050(9)
C23 0.0481(13) 0.0381(12) 0.0314(10) 0.0053(8) 0.0060(9) 0.0055(10)
C22 0.0343(10) 0.0366(11) 0.0281(9) 0.0043(8) 0.0042(8) -0.0006(9)
C29 0.0382(11) 0.0378(12) 0.0536(13) 0.0189(10) -0.0025(10) -0.0023(10)
C27 0.0589(15) 0.0379(12) 0.0395(12) 0.0062(9) -0.0001(10) 0.0008(11)
C24 0.0465(12) 0.0415(12) 0.0314(10) -0.0015(9) -0.0035(9) -0.0016(10)
C11 0.0485(14) 0.0373(13) 0.088(2) 0.0258(13) -0.0110(13) -0.0038(11)
C30 0.0401(12) 0.0331(12) 0.0623(14) 0.0124(10) -0.0074(10) -0.0079(10)
C6 0.0497(13) 0.0570(15) 0.0291(10) 0.0048(10) -0.0084(9) 0.0117(11)
C26 0.0488(13) 0.0507(14) 0.0352(11) -0.0006(10) -0.0038(9) -0.0053(11)
B1 0.0255(10) 0.0266(10) 0.0264(10) 0.0020(8) 0.0009(8) 0.0033(8)

loop_
_atom_type_symbol
_atom_type_description
_atom_type_scat_dispersion_real
_atom_type_scat_dispersion_imag
_atom_type_scat_source
C C 0.0181 0.0091 'International Tables Vol C Tables 4.2.6.8 and 6.1.1.4'
H H 0.0000 0.0000 'International Tables Vol C Tables 4.2.6.8 and 6.1.1.4'
B B 0.0090 0.0039 'International Tables Vol C Tables 4.2.6.8 and 6.1.1.4'
Cl Cl 0.3639 0.7018 'International Tables Vol C Tables 4.2.6.8 and 6.1.1.4'
N N 0.0311 0.0180 'International Tables Vol C Tables 4.2.6.8 and 6.1.1.4'
O O 0.0492 0.0322 'International Tables Vol C Tables 4.2.6.8 and 6.1.1.4'
Ti Ti 0.2191 1.8069 'International Tables Vol C Tables 4.2.6.8 and 6.1.1.4'

loop_
_geom_angle_atom_site_label_1
_geom_angle_atom_site_label_2
_geom_angle_atom_site_label_3
_geom_angle
_geom_angle_site_symmetry_1
_geom_angle_site_symmetry_3
_geom_angle_publ_flag
O1 Ti1 Cl1 99.20(4) . . ?
O1 Ti1 O2 97.49(6) . . ?
O1 Ti1 N6 92.49(6) . . ?
O1 Ti1 N2 171.81(5) . . ?
O1 Ti1 N4 91.90(6) . . ?
O2 Ti1 Cl1 89.19(4) . . ?
O2 Ti1 N6 169.24(6) . . ?
O2 Ti1 N2 86.33(5) . . ?
O2 Ti1 N4 87.07(5) . . ?
N6 Ti1 Cl1 93.19(4) . . ?
N6 Ti1 N2 83.27(6) . . ?
N2 Ti1 Cl1 88.06(4) . . ?
N4 Ti1 Cl1 168.66(5) . . ?
N4 Ti1 N6 88.60(6) . . ?
N4 Ti1 N2 81.02(6) . . ?
C16 O1 Ti1 150.29(13) . . ?
C31 O2 Ti1 127.55(11) . . ?
C31 O2 C28 109.24(14) . . ?
C28 O2 Ti1 123.17(11) . . ?
N5 N6 Ti1 118.39(11) . . ?
C14 N6 Ti1 135.19(13) . . ?
C14 N6 N5 106.41(15) . . ?
N1 N2 Ti1 117.11(11) . . ?
C4 N2 Ti1 136.17(13) . . ?
C4 N2 N1 106.17(15) . . ?
N4 N3 B1 120.29(14) . . ?
C7 N3 N4 109.70(16) . . ?
C7 N3 B1 130.01(17) . . ?
N3 N4 Ti1 118.62(11) . . ?
C9 N4 Ti1 133.35(13) . . ?
C9 N4 N3 107.01(14) . . ?
N6 N5 B1 120.41(15) . . ?
C12 N5 N6 109.92(16) . . ?
C12 N5 B1 129.36(17) . . ?
N2 N1 B1 120.83(15) . . ?
C2 N1 N2 110.27(15) . . ?
C2 N1 B1 128.80(16) . . ?
N2 C4 C3 109.80(17) . . ?
N2 C4 C5 123.57(18) . . ?
C3 C4 C5 126.61(17) . . ?
N4 C9 C10 122.80(17) . . ?
N4 C9 C8 109.28(18) . . ?
C8 C9 C10 127.89(18) . . ?
N6 C14 C13 109.70(18) . . ?
N6 C14 C15 122.93(19) . . ?
C13 C14 C15 127.36(19) . . ?
N1 C2 C3 107.61(17) . . ?
N1 C2 C1 122.85(18) . . ?
C3 C2 C1 129.53(18) . . ?
C4 C3 H3 126.9 . . ?
C2 C3 C4 106.15(17) . . ?
C2 C3 H3 126.9 . . ?
O1 C16 C21 119.46(16) . . ?
O1 C16 C17 120.15(17) . . ?
C21 C16 C17 120.39(17) . . ?
C4 C5 H5A 109.5 . . ?
C4 C5 H5B 109.5 . . ?
C4 C5 H5C 109.5 . . ?
H5A C5 H5B 109.5 . . ?
H5A C5 H5C 109.5 . . ?
H5B C5 H5C 109.5 . . ?
C21 C25 H25 107.9 . . ?
C21 C25 C27 109.60(17) . . ?
C27 C25 H25 107.9 . . ?
C26 C25 H25 107.9 . . ?
C26 C25 C21 113.14(18) . . ?
C26 C25 C27 110.10(18) . . ?
C9 C10 H10A 109.5 . . ?
C9 C10 H10B 109.5 . . ?
C9 C10 H10C 109.5 . . ?
H10A C10 H10B 109.5 . . ?
H10A C10 H10C 109.5 . . ?
H10B C10 H10C 109.5 . . ?
N5 C12 C13 107.54(18) . . ?
N5 C12 C11 122.9(2) . . ?
C13 C12 C11 129.6(2) . . ?
O2 C31 H31A 110.7 . . ?
O2 C31 H31B 110.7 . . ?
O2 C31 C30 105.43(16) . . ?
H31A C31 H31B 108.8 . . ?
C30 C31 H31A 110.7 . . ?
C30 C31 H31B 110.7 . . ?
C21 C20 H20 119.2 . . ?
C19 C20 H20 119.2 . . ?
C19 C20 C21 121.67(19) . . ?
N3 C7 C8 107.68(17) . . ?
N3 C7 C6 122.60(19) . . ?
C8 C7 C6 129.71(19) . . ?
C14 C13 H13 126.8 . . ?
C12 C13 C14 106.43(19) . . ?
C12 C13 H13 126.8 . . ?
C9 C8 H8 126.8 . . ?
C7 C8 C9 106.32(17) . . ?
C7 C8 H8 126.8 . . ?
C16 C21 C25 121.24(17) . . ?
C20 C21 C16 118.66(18) . . ?
C20 C21 C25 120.06(17) . . ?
C14 C15 H15A 109.5 . . ?
C14 C15 H15B 109.5 . . ?
C14 C15 H15C 109.5 . . ?
H15A C15 H15B 109.5 . . ?
H15A C15 H15C 109.5 . . ?
H15B C15 H15C 109.5 . . ?
C2 C1 H1A 109.5 . . ?
C2 C1 H1B 109.5 . . ?
C2 C1 H1C 109.5 . . ?
H1A C1 H1B 109.5 . . ?
H1A C1 H1C 109.5 . . ?
H1B C1 H1C 109.5 . . ?
C20 C19 H19 120.4 . . ?
C18 C19 C20 119.23(19) . . ?
C18 C19 H19 120.4 . . ?
C16 C17 C22 121.50(17) . . ?
C18 C17 C16 118.24(18) . . ?
C18 C17 C22 120.24(18) . . ?
O2 C28 H28A 110.8 . . ?
O2 C28 H28B 110.8 . . ?
O2 C28 C29 104.57(16) . . ?
H28A C28 H28B 108.9 . . ?
C29 C28 H28A 110.8 . . ?
C29 C28 H28B 110.8 . . ?
C19 C18 C17 121.74(19) . . ?
C19 C18 H18 119.1 . . ?
C17 C18 H18 119.1 . . ?
H23A C23 H23B 109.5 . . ?
H23A C23 H23C 109.5 . . ?
H23B C23 H23C 109.5 . . ?
C22 C23 H23A 109.5 . . ?
C22 C23 H23B 109.5 . . ?
C22 C23 H23C 109.5 . . ?
C17 C22 C23 113.24(18) . . ?
C17 C22 H22 107.8 . . ?
C17 C22 C24 110.15(17) . . ?
C23 C22 H22 107.8 . . ?
C23 C22 C24 109.92(17) . . ?
C24 C22 H22 107.8 . . ?
C28 C29 H29A 111.2 . . ?
C28 C29 H29B 111.2 . . ?
C28 C29 C30 102.83(17) . . ?
H29A C29 H29B 109.1 . . ?
C30 C29 H29A 111.2 . . ?
C30 C29 H29B 111.2 . . ?
C25 C27 H27A 109.5 . . ?
C25 C27 H27B 109.5 . . ?
C25 C27 H27C 109.5 . . ?
H27A C27 H27B 109.5 . . ?
H27A C27 H27C 109.5 . . ?
H27B C27 H27C 109.5 . . ?
C22 C24 H24A 109.5 . . ?
C22 C24 H24B 109.5 . . ?
C22 C24 H24C 109.5 . . ?
H24A C24 H24B 109.5 . . ?
H24A C24 H24C 109.5 . . ?
H24B C24 H24C 109.5 . . ?
C12 C11 H11A 109.5 . . ?
C12 C11 H11B 109.5 . . ?
C12 C11 H11C 109.5 . . ?
H11A C11 H11B 109.5 . . ?
H11A C11 H11C 109.5 . . ?
H11B C11 H11C 109.5 . . ?
C31 C30 C29 102.55(18) . . ?
C31 C30 H30A 111.3 . . ?
C31 C30 H30B 111.3 . . ?
C29 C30 H30A 111.3 . . ?
C29 C30 H30B 111.3 . . ?
H30A C30 H30B 109.2 . . ?
C7 C6 H6A 109.5 . . ?
C7 C6 H6B 109.5 . . ?
C7 C6 H6C 109.5 . . ?
H6A C6 H6B 109.5 . . ?
H6A C6 H6C 109.5 . . ?
H6B C6 H6C 109.5 . . ?
C25 C26 H26A 109.5 . . ?
C25 C26 H26B 109.5 . . ?
C25 C26 H26C 109.5 . . ?
H26A C26 H26B 109.5 . . ?
H26A C26 H26C 109.5 . . ?
H26B C26 H26C 109.5 . . ?
N3 B1 N5 109.89(15) . . ?
N3 B1 N1 109.47(16) . . ?
N3 B1 H1 109.8 . . ?
N5 B1 H1 109.8 . . ?
N1 B1 N5 108.17(15) . . ?
N1 B1 H1 109.8 . . ?

loop_
_geom_bond_atom_site_label_1
_geom_bond_atom_site_label_2
_geom_bond_distance
_geom_bond_site_symmetry_2
_geom_bond_publ_flag
Ti1 Cl1 2.3987(5) . ?
Ti1 O1 1.8809(13) . ?
Ti1 O2 2.1424(13) . ?
Ti1 N6 2.1892(16) . ?
Ti1 N2 2.2411(15) . ?
Ti1 N4 2.1875(15) . ?
O1 C16 1.345(2) . ?
O2 C31 1.465(2) . ?
O2 C28 1.469(2) . ?
N6 N5 1.378(2) . ?
N6 C14 1.345(3) . ?
N2 N1 1.377(2) . ?
N2 C4 1.347(2) . ?
N3 N4 1.370(2) . ?
N3 C7 1.356(2) . ?
N3 B1 1.540(3) . ?
N4 C9 1.343(2) . ?
N5 C12 1.349(3) . ?
N5 B1 1.543(3) . ?
N1 C2 1.347(2) . ?
N1 B1 1.541(3) . ?
C4 C3 1.394(3) . ?
C4 C5 1.500(3) . ?
C9 C10 1.494(3) . ?
C9 C8 1.398(3) . ?
C14 C13 1.388(3) . ?
C14 C15 1.495(3) . ?
C2 C3 1.382(3) . ?
C2 C1 1.494(3) . ?
C3 H3 0.9500 . ?
C16 C21 1.408(3) . ?
C16 C17 1.417(3) . ?
C5 H5A 0.9800 . ?
C5 H5B 0.9800 . ?
C5 H5C 0.9800 . ?
C25 H25 1.0000 . ?
C25 C21 1.522(3) . ?
C25 C27 1.528(3) . ?
C25 C26 1.520(3) . ?
C10 H10A 0.9800 . ?
C10 H10B 0.9800 . ?
C10 H10C 0.9800 . ?
C12 C13 1.381(3) . ?
C12 C11 1.497(3) . ?
C31 H31A 0.9900 . ?
C31 H31B 0.9900 . ?
C31 C30 1.500(3) . ?
C20 H20 0.9500 . ?
C20 C21 1.389(3) . ?
C20 C19 1.387(3) . ?
C7 C8 1.375(3) . ?
C7 C6 1.495(3) . ?
C13 H13 0.9500 . ?
C8 H8 0.9500 . ?
C15 H15A 0.9800 . ?
C15 H15B 0.9800 . ?
C15 H15C 0.9800 . ?
C1 H1A 0.9800 . ?
C1 H1B 0.9800 . ?
C1 H1C 0.9800 . ?
C19 H19 0.9500 . ?
C19 C18 1.380(3) . ?
C17 C18 1.396(3) . ?
C17 C22 1.519(3) . ?
C28 H28A 0.9900 . ?
C28 H28B 0.9900 . ?
C28 C29 1.501(3) . ?
C18 H18 0.9500 . ?
C23 H23A 0.9800 . ?
C23 H23B 0.9800 . ?
C23 H23C 0.9800 . ?
C23 C22 1.521(3) . ?
C22 H22 1.0000 . ?
C22 C24 1.534(3) . ?
C29 H29A 0.9900 . ?
C29 H29B 0.9900 . ?
C29 C30 1.521(3) . ?
C27 H27A 0.9800 . ?
C27 H27B 0.9800 . ?
C27 H27C 0.9800 . ?
C24 H24A 0.9800 . ?
C24 H24B 0.9800 . ?
C24 H24C 0.9800 . ?
C11 H11A 0.9800 . ?
C11 H11B 0.9800 . ?
C11 H11C 0.9800 . ?
C30 H30A 0.9900 . ?
C30 H30B 0.9900 . ?
C6 H6A 0.9800 . ?
C6 H6B 0.9800 . ?
C6 H6C 0.9800 . ?
C26 H26A 0.9800 . ?
C26 H26B 0.9800 . ?
C26 H26C 0.9800 . ?
B1 H1 1.0000 . ?

loop_
_geom_torsion_atom_site_label_1
_geom_torsion_atom_site_label_2
_geom_torsion_atom_site_label_3
_geom_torsion_atom_site_label_4
_geom_torsion
_geom_torsion_site_symmetry_1
_geom_torsion_site_symmetry_2
_geom_torsion_site_symmetry_3
_geom_torsion_site_symmetry_4
_geom_torsion_publ_flag
Ti1 O1 C16 C21 98.5(3) . . . . ?
Ti1 O1 C16 C17 -82.0(3) . . . . ?
Ti1 O2 C31 C30 171.50(14) . . . . ?
Ti1 O2 C28 C29 163.72(14) . . . . ?
Ti1 N6 N5 C12 -179.29(13) . . . . ?
Ti1 N6 N5 B1 6.5(2) . . . . ?
Ti1 N6 C14 C13 178.97(14) . . . . ?
Ti1 N6 C14 C15 -0.8(3) . . . . ?
Ti1 N2 N1 C2 -172.19(12) . . . . ?
Ti1 N2 N1 B1 4.4(2) . . . . ?
Ti1 N2 C4 C3 170.41(14) . . . . ?
Ti1 N2 C4 C5 -7.8(3) . . . . ?
Ti1 N4 C9 C10 9.7(3) . . . . ?
Ti1 N4 C9 C8 -168.29(14) . . . . ?
Cl1 Ti1 O1 C16 -71.2(2) . . . . ?
O1 C16 C21 C25 4.7(3) . . . . ?
O1 C16 C21 C20 -177.57(18) . . . . ?
O1 C16 C17 C18 177.76(18) . . . . ?
O1 C16 C17 C22 -3.9(3) . . . . ?
O2 Ti1 O1 C16 -161.6(2) . . . . ?
O2 C31 C30 C29 30.7(2) . . . . ?
O2 C28 C29 C30 33.0(2) . . . . ?
N6 Ti1 O1 C16 22.4(2) . . . . ?
N6 N5 C12 C13 0.2(2) . . . . ?
N6 N5 C12 C11 179.8(2) . . . . ?
N6 N5 B1 N3 -62.5(2) . . . . ?
N6 N5 B1 N1 56.9(2) . . . . ?
N6 C14 C13 C12 0.0(2) . . . . ?
N2 N1 C2 C3 -0.7(2) . . . . ?
N2 N1 C2 C1 -179.98(18) . . . . ?
N2 N1 B1 N3 56.5(2) . . . . ?
N2 N1 B1 N5 -63.2(2) . . . . ?
N2 C4 C3 C2 0.0(2) . . . . ?
N3 N4 C9 C10 177.55(18) . . . . ?
N3 N4 C9 C8 -0.4(2) . . . . ?
N3 C7 C8 C9 -0.4(2) . . . . ?
N4 Ti1 O1 C16 111.1(2) . . . . ?
N4 N3 C7 C8 0.1(2) . . . . ?
N4 N3 C7 C6 -179.87(19) . . . . ?
N4 N3 B1 N5 64.8(2) . . . . ?
N4 N3 B1 N1 -53.9(2) . . . . ?
N4 C9 C8 C7 0.5(2) . . . . ?
N5 N6 C14 C13 0.2(2) . . . . ?
N5 N6 C14 C15 -179.60(18) . . . . ?
N5 C12 C13 C14 -0.1(2) . . . . ?
N1 N2 C4 C3 -0.4(2) . . . . ?
N1 N2 C4 C5 -178.60(18) . . . . ?
N1 C2 C3 C4 0.4(2) . . . . ?
C4 N2 N1 C2 0.7(2) . . . . ?
C4 N2 N1 B1 177.30(16) . . . . ?
C14 N6 N5 C12 -0.2(2) . . . . ?
C14 N6 N5 B1 -174.48(16) . . . . ?
C2 N1 B1 N3 -127.55(19) . . . . ?
C2 N1 B1 N5 112.7(2) . . . . ?
C16 C17 C18 C19 0.6(3) . . . . ?
C16 C17 C22 C23 124.2(2) . . . . ?
C16 C17 C22 C24 -112.2(2) . . . . ?
C5 C4 C3 C2 178.13(19) . . . . ?
C10 C9 C8 C7 -177.3(2) . . . . ?
C12 N5 B1 N3 124.5(2) . . . . ?
C12 N5 B1 N1 -116.0(2) . . . . ?
C31 O2 C28 C29 -14.3(2) . . . . ?
C20 C19 C18 C17 1.3(3) . . . . ?
C7 N3 N4 Ti1 170.16(12) . . . . ?
C7 N3 N4 C9 0.2(2) . . . . ?
C7 N3 B1 N5 -115.4(2) . . . . ?
C7 N3 B1 N1 126.0(2) . . . . ?
C21 C16 C17 C18 -2.7(3) . . . . ?
C21 C16 C17 C22 175.59(18) . . . . ?
C21 C20 C19 C18 -1.1(3) . . . . ?
C15 C14 C13 C12 179.7(2) . . . . ?
C1 C2 C3 C4 179.7(2) . . . . ?
C19 C20 C21 C16 -1.0(3) . . . . ?
C19 C20 C21 C25 176.77(19) . . . . ?
C17 C16 C21 C25 -174.82(18) . . . . ?
C17 C16 C21 C20 2.9(3) . . . . ?
C28 O2 C31 C30 -10.6(2) . . . . ?
C28 C29 C30 C31 -39.2(2) . . . . ?
C18 C17 C22 C23 -57.5(3) . . . . ?
C18 C17 C22 C24 66.1(2) . . . . ?
C22 C17 C18 C19 -177.7(2) . . . . ?
C27 C25 C21 C16 111.0(2) . . . . ?
C27 C25 C21 C20 -66.7(2) . . . . ?
C11 C12 C13 C14 -179.6(3) . . . . ?
C6 C7 C8 C9 179.6(2) . . . . ?
C26 C25 C21 C16 -125.7(2) . . . . ?
C26 C25 C21 C20 56.5(3) . . . . ?
B1 N3 N4 Ti1 -10.0(2) . . . . ?
B1 N3 N4 C9 -179.93(16) . . . . ?
B1 N3 C7 C8 -179.73(18) . . . . ?
B1 N3 C7 C6 0.3(3) . . . . ?
B1 N5 C12 C13 173.80(19) . . . . ?
B1 N5 C12 C11 -6.7(4) . . . . ?
B1 N1 C2 C3 -176.97(18) . . . . ?
B1 N1 C2 C1 3.7(3) . . . . ?
